data_2226643
loop_
_publ_author_name
'Xu, Ji-Jun'
'Li, Jun'
'Pi, Min'
'Jin, Chuan-Ming'

_publ_section_title
;
 1-[(Phenyliminio)amino]-2-naphtholate
;
_journal_coeditor_code RK2210
_journal_issue 7
_journal_name_full 'Acta Crystallographica Section E'
_journal_page_first o1752
_journal_paper_doi 10.1107/S1600536810023329
_journal_volume 66
_journal_year 2010
_chemical_formula_iupac 'C16 H12 N2 O'
_chemical_formula_moiety 'C16 H12 N2 O'
_chemical_formula_sum 'C16 H12 N2 O'
_chemical_formula_weight 248.28
_chemical_name_systematic
;
1-[(Phenyliminio)amino]-2-naphtholate
;
_space_group_IT_number 15
_symmetry_cell_setting monoclinic
_symmetry_space_group_name_Hall '-C 2yc'
_symmetry_space_group_name_H-M 'C 1 2/c 1'
_atom_sites_solution_hydrogens geom
_atom_sites_solution_primary direct
_atom_sites_solution_secondary difmap
_audit_creation_method SHELXL97
_cell_angle_alpha 90.00
_cell_angle_beta 103.570(2)
_cell_angle_gamma 90.00
_cell_formula_units_Z 8
_cell_length_a 27.8713(4)
_cell_length_b 6.02480(10)
_cell_length_c 14.9199(2)
_cell_measurement_reflns_used 2783
_cell_measurement_temperature 200(2)
_cell_measurement_theta_max 28.24
_cell_measurement_theta_min 2.81
_cell_volume 2435.40(7)
_computing_cell_refinement '<i>SAINT-Plus</i> (Bruker, 2001)'
_computing_data_collection '<i>SMART</i> (Bruker, 2001)'
_computing_data_reduction '<i>SAINT-Plus</i> (Bruker, 2001)'
_computing_molecular_graphics '<i>SHELXTL</i> (Sheldrick, 2008)'
_computing_publication_material '<i>SHELXTL</i> (Sheldrick, 2008)'
_computing_structure_refinement '<i>SHELXL97</i> (Sheldrick, 2008)'
_computing_structure_solution '<i>SHELXS97</i> (Sheldrick, 2008)'
_diffrn_ambient_temperature 200(2)
_diffrn_measured_fraction_theta_full 0.993
_diffrn_measured_fraction_theta_max 0.993
_diffrn_measurement_device_type 'Bruker SMART APEX CCD area-detector'
_diffrn_measurement_method '\f and \w scans'
_diffrn_radiation_monochromator graphite
_diffrn_radiation_source 'fine--focus sealed tube'
_diffrn_radiation_type MoK\a
_diffrn_radiation_wavelength 0.71073
_diffrn_reflns_av_R_equivalents 0.0883
_diffrn_reflns_av_sigmaI/netI 0.0622
_diffrn_reflns_limit_h_max 36
_diffrn_reflns_limit_h_min -35
_diffrn_reflns_limit_k_max 8
_diffrn_reflns_limit_k_min -8
_diffrn_reflns_limit_l_max 19
_diffrn_reflns_limit_l_min -15
_diffrn_reflns_number 8859
_diffrn_reflns_theta_full 28.30
_diffrn_reflns_theta_max 28.30
_diffrn_reflns_theta_min 2.81
_diffrn_standards_decay_% 0
_diffrn_standards_number 0
_exptl_absorpt_coefficient_mu 0.086
_exptl_absorpt_correction_T_max 0.9931
_exptl_absorpt_correction_T_min 0.9888
_exptl_absorpt_correction_type multi-scan
_exptl_absorpt_process_details '(<i>SADABS</i>; Sheldrick, 1996)'
_exptl_crystal_colour red
_exptl_crystal_density_diffrn 1.354
_exptl_crystal_density_method 'not measured'
_exptl_crystal_description block
_exptl_crystal_F_000 1040
_exptl_crystal_size_max 0.13
_exptl_crystal_size_mid 0.10
_exptl_crystal_size_min 0.08
_refine_diff_density_max 0.480
_refine_diff_density_min -0.231
_refine_ls_extinction_method none
_refine_ls_goodness_of_fit_ref 1.076
_refine_ls_hydrogen_treatment mixed
_refine_ls_matrix_type full
_refine_ls_number_parameters 175
_refine_ls_number_reflns 3002
_refine_ls_number_restraints 0
_refine_ls_restrained_S_all 1.076
_refine_ls_R_factor_all 0.0721
_refine_ls_R_factor_gt 0.0633
_refine_ls_shift/su_max 0.001
_refine_ls_shift/su_mean 0.000
_refine_ls_structure_factor_coef Fsqd
_refine_ls_weighting_details 'calc w=1/[\s^2^(Fo^2^)+(0.0799P)^2^+1.0846P] where P=(Fo^2^+2Fc^2^)/3'
_refine_ls_weighting_scheme calc
_refine_ls_wR_factor_gt 0.1622
_refine_ls_wR_factor_ref 0.1691
_reflns_number_gt 2536
_reflns_number_total 3002
_reflns_threshold_expression I>2\s(I)
_cod_data_source_file rk2210.cif
_cod_data_source_block I
_cod_original_sg_symbol_H-M 'C 2/c'
_cod_database_code 2226643
_cod_database_fobs_code 2226643

loop_
_symmetry_equiv_pos_as_xyz
'x, y, z'
'-x, y, -z+1/2'
'x+1/2, y+1/2, z'
'-x+1/2, y+1/2, -z+1/2'
'-x, -y, -z'
'x, -y, z-1/2'
'-x+1/2, -y+1/2, -z'
'x+1/2, -y+1/2, z-1/2'

loop_
_atom_site_type_symbol
_atom_site_label
_atom_site_fract_x
_atom_site_fract_y
_atom_site_fract_z
_atom_site_U_iso_or_equiv
_atom_site_adp_type
_atom_site_calc_flag
_atom_site_refinement_flags
_atom_site_occupancy
_atom_site_disorder_assembly
_atom_site_disorder_group
C C1 0.14696(5) 0.0629(2) 0.09018(10) 0.0244(3) Uani d . 1 . .
C C2 0.19947(5) 0.0124(3) 0.11604(10) 0.0287(3) Uani d . 1 . .
C C3 0.21439(6) -0.1846(3) 0.17062(11) 0.0330(4) Uani d . 1 . .
H H3 0.2485 -0.2197 0.1901 0.040 Uiso calc R 1 . .
C C4 0.18102(6) -0.3195(3) 0.19449(11) 0.0319(4) Uani d . 1 . .
H H4 0.1924 -0.4484 0.2298 0.038 Uiso calc R 1 . .
C C5 0.12895(5) -0.2771(2) 0.16900(10) 0.0256(3) Uani d . 1 . .
C C6 0.09522(6) -0.4260(3) 0.19251(11) 0.0314(4) Uani d . 1 . .
H H6 0.1070 -0.5575 0.2256 0.038 Uiso calc R 1 . .
C C7 0.04557(6) -0.3840(3) 0.16840(11) 0.0337(4) Uani d . 1 . .
H H7 0.0230 -0.4870 0.1839 0.040 Uiso calc R 1 . .
C C8 0.02823(6) -0.1896(3) 0.12098(11) 0.0324(4) Uani d . 1 . .
H H8 -0.0062 -0.1594 0.1052 0.039 Uiso calc R 1 . .
C C9 0.06067(5) -0.0409(2) 0.09676(10) 0.0282(3) Uani d . 1 . .
H H9 0.0484 0.0912 0.0648 0.034 Uiso calc R 1 . .
C C10 0.11155(5) -0.0826(2) 0.11877(9) 0.0237(3) Uani d . 1 . .
C C11 0.13828(6) 0.5505(2) -0.04777(9) 0.0255(3) Uani d . 1 . .
C C12 0.17170(6) 0.6926(3) -0.07488(11) 0.0311(4) Uani d . 1 . .
H H12 0.2061 0.6623 -0.0576 0.037 Uiso calc R 1 . .
C C13 0.15433(7) 0.8788(3) -0.12732(11) 0.0355(4) Uani d . 1 . .
H H13 0.1769 0.9765 -0.1460 0.043 Uiso calc R 1 . .
C C14 0.10432(6) 0.9226(3) -0.15249(11) 0.0340(4) Uani d . 1 . .
H H14 0.0925 1.0507 -0.1879 0.041 Uiso calc R 1 . .
C C15 0.07150(6) 0.7790(3) -0.12588(11) 0.0329(4) Uani d . 1 . .
H H15 0.0371 0.8088 -0.1438 0.039 Uiso calc R 1 . .
C C16 0.08806(6) 0.5922(2) -0.07338(11) 0.0292(3) Uani d . 1 . .
H H16 0.0653 0.4944 -0.0553 0.035 Uiso calc R 1 . .
N N1 0.12797(5) 0.23592(19) 0.03768(8) 0.0253(3) Uani d . 1 . .
N N2 0.15775(5) 0.3675(2) 0.00730(9) 0.0268(3) Uani d . 1 . .
H H2A 0.1899(7) 0.333(3) 0.0227(13) 0.032 Uiso d . 1 . .
O O1 0.23107(4) 0.1341(2) 0.09144(9) 0.0387(3) Uani d . 1 . .

loop_
_atom_site_aniso_label
_atom_site_aniso_U_11
_atom_site_aniso_U_22
_atom_site_aniso_U_33
_atom_site_aniso_U_12
_atom_site_aniso_U_13
_atom_site_aniso_U_23
C1 0.0285(7) 0.0253(7) 0.0190(7) 0.0024(5) 0.0050(5) -0.0008(5)
C2 0.0281(7) 0.0323(8) 0.0243(7) 0.0009(6) 0.0030(6) -0.0012(6)
C3 0.0263(7) 0.0406(9) 0.0288(8) 0.0067(6) -0.0003(6) 0.0043(7)
C4 0.0357(8) 0.0321(8) 0.0255(8) 0.0084(6) 0.0020(6) 0.0068(6)
C5 0.0327(8) 0.0274(7) 0.0166(7) 0.0027(6) 0.0058(6) -0.0008(5)
C6 0.0416(9) 0.0292(7) 0.0250(8) 0.0036(6) 0.0110(6) 0.0037(6)
C7 0.0381(9) 0.0335(8) 0.0329(9) -0.0032(6) 0.0151(7) 0.0020(6)
C8 0.0292(8) 0.0388(9) 0.0306(8) 0.0029(6) 0.0097(6) 0.0001(6)
C9 0.0300(7) 0.0307(7) 0.0241(7) 0.0059(6) 0.0069(6) 0.0034(6)
C10 0.0292(7) 0.0258(7) 0.0163(6) 0.0032(5) 0.0059(5) -0.0013(5)
C11 0.0351(8) 0.0239(7) 0.0184(7) 0.0026(6) 0.0080(6) -0.0009(5)
C12 0.0343(8) 0.0324(8) 0.0284(8) 0.0010(6) 0.0113(6) 0.0007(6)
C13 0.0489(10) 0.0314(8) 0.0304(8) -0.0022(7) 0.0180(7) 0.0031(6)
C14 0.0521(10) 0.0271(7) 0.0232(8) 0.0076(7) 0.0100(7) 0.0030(6)
C15 0.0387(8) 0.0315(8) 0.0274(8) 0.0071(6) 0.0057(7) -0.0008(6)
C16 0.0340(8) 0.0273(7) 0.0276(8) 0.0001(6) 0.0101(6) 0.0001(6)
N1 0.0317(7) 0.0257(6) 0.0192(6) 0.0011(5) 0.0073(5) -0.0017(4)
N2 0.0284(6) 0.0271(6) 0.0253(7) 0.0019(5) 0.0071(5) 0.0023(5)
O1 0.0284(6) 0.0426(7) 0.0437(7) -0.0017(5) 0.0058(5) 0.0084(5)

loop_
_atom_type_symbol
_atom_type_description
_atom_type_scat_dispersion_real
_atom_type_scat_dispersion_imag
_atom_type_scat_source
C C 0.0033 0.0016 'International Tables Vol C Tables 4.2.6.8 and 6.1.1.4'
H H 0.0000 0.0000 'International Tables Vol C Tables 4.2.6.8 and 6.1.1.4'
N N 0.0061 0.0033 'International Tables Vol C Tables 4.2.6.8 and 6.1.1.4'
O O 0.0106 0.0060 'International Tables Vol C Tables 4.2.6.8 and 6.1.1.4'

loop_
_geom_angle_atom_site_label_1
_geom_angle_atom_site_label_2
_geom_angle_atom_site_label_3
_geom_angle_site_symmetry_1
_geom_angle_site_symmetry_3
_geom_angle
_geom_angle_publ_flag
N1 C1 C2 . . 123.63(13) ?
N1 C1 C10 . . 116.02(13) ?
C2 C1 C10 . . 120.32(13) ?
O1 C2 C3 . . 120.81(14) ?
O1 C2 C1 . . 121.82(13) ?
C3 C2 C1 . . 117.37(13) ?
C4 C3 C2 . . 121.37(14) ?
C4 C3 H3 . . 119.3 ?
C2 C3 H3 . . 119.3 ?
C3 C4 C5 . . 122.82(14) ?
C3 C4 H4 . . 118.6 ?
C5 C4 H4 . . 118.6 ?
C6 C5 C10 . . 119.73(14) ?
C6 C5 C4 . . 121.06(13) ?
C10 C5 C4 . . 119.21(13) ?
C7 C6 C5 . . 120.78(14) ?
C7 C6 H6 . . 119.6 ?
C5 C6 H6 . . 119.6 ?
C6 C7 C8 . . 119.79(14) ?
C6 C7 H7 . . 120.1 ?
C8 C7 H7 . . 120.1 ?
C9 C8 C7 . . 120.52(14) ?
C9 C8 H8 . . 119.7 ?
C7 C8 H8 . . 119.7 ?
C8 C9 C10 . . 120.77(14) ?
C8 C9 H9 . . 119.6 ?
C10 C9 H9 . . 119.6 ?
C9 C10 C5 . . 118.37(13) ?
C9 C10 C1 . . 122.79(13) ?
C5 C10 C1 . . 118.82(13) ?
C16 C11 C12 . . 120.65(13) ?
C16 C11 N2 . . 122.01(13) ?
C12 C11 N2 . . 117.33(14) ?
C13 C12 C11 . . 119.46(15) ?
C13 C12 H12 . . 120.3 ?
C11 C12 H12 . . 120.3 ?
C14 C13 C12 . . 120.23(15) ?
C14 C13 H13 . . 119.9 ?
C12 C13 H13 . . 119.9 ?
C13 C14 C15 . . 119.73(14) ?
C13 C14 H14 . . 120.1 ?
C15 C14 H14 . . 120.1 ?
C14 C15 C16 . . 120.98(15) ?
C14 C15 H15 . . 119.5 ?
C16 C15 H15 . . 119.5 ?
C11 C16 C15 . . 118.95(14) ?
C11 C16 H16 . . 120.5 ?
C15 C16 H16 . . 120.5 ?
N2 N1 C1 . . 118.77(12) ?
N1 N2 C11 . . 119.36(13) ?
N1 N2 H2A . . 116.7(11) ?
C11 N2 H2A . . 123.9(11) ?

loop_
_geom_bond_atom_site_label_1
_geom_bond_atom_site_label_2
_geom_bond_site_symmetry_2
_geom_bond_distance
_geom_bond_publ_flag
C1 N1 . 1.3364(18) ?
C1 C2 . 1.455(2) ?
C1 C10 . 1.457(2) ?
C2 O1 . 1.2650(18) ?
C2 C3 . 1.444(2) ?
C3 C4 . 1.344(2) ?
C3 H3 . 0.9500 ?
C4 C5 . 1.434(2) ?
C4 H4 . 0.9500 ?
C5 C6 . 1.402(2) ?
C5 C10 . 1.4141(19) ?
C6 C7 . 1.369(2) ?
C6 H6 . 0.9500 ?
C7 C8 . 1.395(2) ?
C7 H7 . 0.9500 ?
C8 C9 . 1.380(2) ?
C8 H8 . 0.9500 ?
C9 C10 . 1.401(2) ?
C9 H9 . 0.9500 ?
C11 C16 . 1.385(2) ?
C11 C12 . 1.393(2) ?
C11 N2 . 1.4058(18) ?
C12 C13 . 1.389(2) ?
C12 H12 . 0.9500 ?
C13 C14 . 1.381(2) ?
C13 H13 . 0.9500 ?
C14 C15 . 1.383(2) ?
C14 H14 . 0.9500 ?
C15 C16 . 1.387(2) ?
C15 H15 . 0.9500 ?
C16 H16 . 0.9500 ?
N1 N2 . 1.3033(17) ?
N2 H2A . 0.895(19) ?

loop_
_geom_hbond_atom_site_label_D
_geom_hbond_atom_site_label_H
_geom_hbond_atom_site_label_A
_geom_hbond_site_symmetry_A
_geom_hbond_distance_DH
_geom_hbond_distance_HA
_geom_hbond_distance_DA
_geom_hbond_angle_DHA
N2 H2A O1 . 0.895(19) 1.803(18) 2.5545(17) 140.0(16)

loop_
_geom_torsion_atom_site_label_1
_geom_torsion_atom_site_label_2
_geom_torsion_atom_site_label_3
_geom_torsion_atom_site_label_4
_geom_torsion_site_symmetry_1
_geom_torsion_site_symmetry_2
_geom_torsion_site_symmetry_3
_geom_torsion_site_symmetry_4
_geom_torsion
_geom_torsion_publ_flag
N1 C1 C2 O1 . . . . 1.5(2) ?
C10 C1 C2 O1 . . . . 179.23(13) ?
N1 C1 C2 C3 . . . . -177.99(13) ?
C10 C1 C2 C3 . . . . -0.2(2) ?
O1 C2 C3 C4 . . . . -177.66(15) ?
C1 C2 C3 C4 . . . . 1.8(2) ?
C2 C3 C4 C5 . . . . -0.8(2) ?
C3 C4 C5 C6 . . . . 177.74(15) ?
C3 C4 C5 C10 . . . . -1.8(2) ?
C10 C5 C6 C7 . . . . -0.8(2) ?
C4 C5 C6 C7 . . . . 179.65(15) ?
C5 C6 C7 C8 . . . . -0.9(2) ?
C6 C7 C8 C9 . . . . 1.1(2) ?
C7 C8 C9 C10 . . . . 0.4(2) ?
C8 C9 C10 C5 . . . . -2.0(2) ?
C8 C9 C10 C1 . . . . 176.43(13) ?
C6 C5 C10 C9 . . . . 2.2(2) ?
C4 C5 C10 C9 . . . . -178.23(13) ?
C6 C5 C10 C1 . . . . -176.27(13) ?
C4 C5 C10 C1 . . . . 3.3(2) ?
N1 C1 C10 C9 . . . . -2.8(2) ?
C2 C1 C10 C9 . . . . 179.28(13) ?
N1 C1 C10 C5 . . . . 175.65(12) ?
C2 C1 C10 C5 . . . . -2.3(2) ?
C16 C11 C12 C13 . . . . 0.6(2) ?
N2 C11 C12 C13 . . . . -178.35(13) ?
C11 C12 C13 C14 . . . . -0.1(2) ?
C12 C13 C14 C15 . . . . -0.5(2) ?
C13 C14 C15 C16 . . . . 0.6(2) ?
C12 C11 C16 C15 . . . . -0.6(2) ?
N2 C11 C16 C15 . . . . 178.39(13) ?
C14 C15 C16 C11 . . . . -0.1(2) ?
C2 C1 N1 N2 . . . . 0.2(2) ?
C10 C1 N1 N2 . . . . -177.61(12) ?
C1 N1 N2 C11 . . . . -179.81(12) ?
C16 C11 N2 N1 . . . . -2.1(2) ?
C12 C11 N2 N1 . . . . 176.92(12) ?

loop_
_cod_related_entry_id
_cod_related_entry_database
_cod_related_entry_code
1 ChemSpider 4725027
